data_2012850
loop_
_publ_author_name
'Linden, Anthony'
'Majchrzak, Agnieszka'
'Cavegn, Jovita'
'Mloston, Grzegorz'
'Heimgartner, Heinz'

_publ_section_title
;
 Four
 bis(1-chloro-2,2,4,4-tetramethyl-3-oxocyclobutan-1-yl)oligosulfanes
;
_journal_issue 8
_journal_name_full 'Acta Crystallographica Section C'
_journal_page_first o480
_journal_page_last o484
_journal_paper_doi 10.1107/S0108270102011319
_journal_volume 58
_journal_year 2002
_chemical_formula_moiety 'C16 H24 Cl2 O2 S2'
_chemical_formula_sum 'C16 H24 Cl2 O2 S2'
_chemical_formula_weight 383.39
_chemical_melting_point .371E-305
_chemical_name_systematic
;
bis(1-chloro-2,2,4,4-tetramethyl-3-oxocyclobutan-1-yl)disulfane
;
_space_group_IT_number 14
_symmetry_cell_setting monoclinic
_symmetry_space_group_name_Hall '-P 2yn'
_symmetry_space_group_name_H-M 'P 1 21/n 1'
_atom_sites_solution_hydrogens geom
_atom_sites_solution_primary direct
_atom_sites_solution_secondary difmap
_audit_creation_method SHELXL-97
_cell_angle_alpha 90
_cell_angle_beta 105.4292(6)
_cell_angle_gamma 90
_cell_formula_units_Z 4
_cell_length_a 6.73790(10)
_cell_length_b 26.7454(4)
_cell_length_c 10.6473(2)
_cell_measurement_reflns_used 103426
_cell_measurement_temperature 160.0(10)
_cell_measurement_theta_max 30.0
_cell_measurement_theta_min 2.0
_cell_volume 1849.58(5)
_computing_cell_refinement 'DENZO-SMN (Otwinowski & Minor, 1997)'
_computing_data_collection 'COLLECT (Nonius, 2000)'
_computing_data_reduction 'DENZO-SMN and SCALEPACK (Otwinowski & Minor, 1997)'
_computing_molecular_graphics 'ORTEPII (Johnson, 1976)'
_computing_publication_material 'SHELXL97 and PLATON (Spek, 2002)'
_computing_structure_refinement 'SHELXL97 (Sheldrick, 1997)'
_computing_structure_solution 'SIR92 (Altomare et al., 1994)'
_diffrn_ambient_temperature 160.0(10)
_diffrn_detector_area_resol_mean 9
_diffrn_measured_fraction_theta_full 0.998
_diffrn_measured_fraction_theta_max 0.998
_diffrn_measurement_device_type 'Nonius KappaCCD area-detector'
_diffrn_measurement_method '\f and \w scans with \k offsets'
_diffrn_radiation_monochromator 'horizontally mounted graphite crystal'
_diffrn_radiation_source 'Nonius FR591 sealed tube generator'
_diffrn_radiation_type 'Mo K\a'
_diffrn_radiation_wavelength 0.71073
_diffrn_reflns_av_R_equivalents 0.069
_diffrn_reflns_av_sigmaI/netI 0.047
_diffrn_reflns_limit_h_max 9
_diffrn_reflns_limit_h_min -9
_diffrn_reflns_limit_k_max 37
_diffrn_reflns_limit_k_min -37
_diffrn_reflns_limit_l_max 14
_diffrn_reflns_limit_l_min -14
_diffrn_reflns_number 40268
_diffrn_reflns_theta_full 30.01
_diffrn_reflns_theta_max 30.01
_diffrn_reflns_theta_min 3.03
_diffrn_standards_decay_% 0
_diffrn_standards_number 0
_exptl_absorpt_coefficient_mu 0.580
_exptl_absorpt_correction_T_max 0.961
_exptl_absorpt_correction_T_min 0.872
_exptl_absorpt_correction_type numerical
_exptl_absorpt_process_details '(Coppens et al., 1965)'
_exptl_crystal_colour colourless
_exptl_crystal_density_diffrn 1.377
_exptl_crystal_density_meas ?
_exptl_crystal_density_method 'not measured'
_exptl_crystal_description rod
_exptl_crystal_F_000 808
_exptl_crystal_size_max 0.32
_exptl_crystal_size_mid 0.12
_exptl_crystal_size_min 0.10
_refine_diff_density_max 0.37
_refine_diff_density_min -0.35
_refine_ls_extinction_method none
_refine_ls_goodness_of_fit_ref 1.058
_refine_ls_hydrogen_treatment constr
_refine_ls_matrix_type full
_refine_ls_number_parameters 207
_refine_ls_number_reflns 5397
_refine_ls_number_restraints 0
_refine_ls_restrained_S_all 1.058
_refine_ls_R_factor_all 0.069
_refine_ls_R_factor_gt 0.038
_refine_ls_shift/su_max 0.001
_refine_ls_shift/su_mean 0.000
_refine_ls_structure_factor_coef Fsqd
_refine_ls_weighting_details 'w = 1/[\s^2^(Fo^2^)+(0.0392P)^2^+0.5066P] where P=(Fo^2^+2Fc^2^)/3'
_refine_ls_weighting_scheme calc
_refine_ls_wR_factor_gt 0.082
_refine_ls_wR_factor_ref 0.093
_reflns_number_gt 3839
_reflns_number_total 5400
_reflns_threshold_expression I>2\s(I)
_cod_data_source_file bm1503.cif
_cod_data_source_block III
_cod_depositor_comments
;
The following automatic conversions were performed:

'_exptl_crystal_density_meas' value 'not measured' was changed to '?'
- the value is perceived as not measured.

Automatic conversion script
Id: cif_fix_values 3008 2015-01-20 13:52:24Z robertas 
;
_cod_original_sg_symbol_H-M 'P 21/n'
_cod_database_code 2012850
_cod_database_fobs_code 2012850

loop_
_symmetry_equiv_pos_as_xyz
'x, y, z'
'-x+1/2, y+1/2, -z+1/2'
'-x, -y, -z'
'x-1/2, -y-1/2, z-1/2'

loop_
_atom_site_label
_atom_site_fract_x
_atom_site_fract_y
_atom_site_fract_z
_atom_site_U_iso_or_equiv
_atom_site_adp_type
_atom_site_calc_flag
_atom_site_refinement_flags
_atom_site_occupancy
_atom_site_disorder_assembly
_atom_site_disorder_group
_atom_site_type_symbol
Cl1 1.10057(7) 0.069552(19) 0.59120(4) 0.03346(12) Uani d . 1 . . Cl
Cl2 0.78806(6) 0.192378(16) 0.41231(4) 0.02775(11) Uani d . 1 . . Cl
S1 0.64412(6) 0.072255(16) 0.52548(4) 0.02409(10) Uani d . 1 . . S
S2 0.69317(7) 0.086746(16) 0.34955(4) 0.02372(10) Uani d . 1 . . S
O1 1.0234(2) 0.09743(5) 0.97583(12) 0.0380(3) Uani d . 1 . . O
O2 0.2449(2) 0.21167(5) 0.09187(13) 0.0371(3) Uani d . 1 . . O
C1 0.8859(2) 0.08087(6) 0.65477(15) 0.0218(3) Uani d . 1 . . C
C2 0.8876(3) 0.04590(6) 0.77643(16) 0.0241(4) Uani d . 1 . . C
C3 0.9560(3) 0.09207(7) 0.86002(16) 0.0254(4) Uani d . 1 . . C
C4 0.9163(3) 0.12886(7) 0.74607(16) 0.0256(4) Uani d . 1 . . C
C5 1.0378(3) 0.00234(7) 0.80294(19) 0.0363(4) Uani d . 1 . . C
H51 1.1782 0.0149 0.8150 0.054 Uiso calc R 1 . . H
H52 1.0038 -0.0208 0.7290 0.054 Uiso calc R 1 . . H
H53 1.0282 -0.0152 0.8820 0.054 Uiso calc R 1 . . H
C6 0.6747(3) 0.02806(7) 0.78537(18) 0.0320(4) Uani d . 1 . . C
H61 0.6266 0.0009 0.7229 0.048 Uiso calc R 1 . . H
H62 0.5770 0.0560 0.7652 0.048 Uiso calc R 1 . . H
H63 0.6849 0.0160 0.8737 0.048 Uiso calc R 1 . . H
C7 1.0954(3) 0.16412(8) 0.74896(19) 0.0377(5) Uani d . 1 . . C
H71 1.1140 0.1870 0.8231 0.057 Uiso calc R 1 . . H
H72 1.0659 0.1834 0.6678 0.057 Uiso calc R 1 . . H
H73 1.2215 0.1446 0.7578 0.057 Uiso calc R 1 . . H
C8 0.7192(3) 0.15920(7) 0.73639(18) 0.0333(4) Uani d . 1 . . C
H81 0.7369 0.1798 0.8146 0.050 Uiso calc R 1 . . H
H82 0.6030 0.1363 0.7291 0.050 Uiso calc R 1 . . H
H83 0.6919 0.1808 0.6593 0.050 Uiso calc R 1 . . H
C9 0.6083(2) 0.15057(6) 0.30954(15) 0.0213(3) Uani d . 1 . . C
C10 0.5727(3) 0.16323(6) 0.15825(16) 0.0245(4) Uani d . 1 . . C
C11 0.3665(3) 0.18532(6) 0.16538(17) 0.0251(4) Uani d . 1 . . C
C12 0.3766(2) 0.16529(6) 0.30114(16) 0.0227(3) Uani d . 1 . . C
C13 0.7134(3) 0.20109(7) 0.11823(19) 0.0341(4) Uani d . 1 . . C
H131 0.6476 0.2134 0.0303 0.051 Uiso calc R 1 . . H
H132 0.8445 0.1851 0.1191 0.051 Uiso calc R 1 . . H
H133 0.7385 0.2292 0.1795 0.051 Uiso calc R 1 . . H
C14 0.5470(3) 0.11729(7) 0.06844(17) 0.0324(4) Uani d . 1 . . C
H141 0.4941 0.1279 -0.0224 0.049 Uiso calc R 1 . . H
H142 0.4500 0.0938 0.0907 0.049 Uiso calc R 1 . . H
H143 0.6807 0.1009 0.0798 0.049 Uiso calc R 1 . . H
C15 0.3348(3) 0.20333(7) 0.39731(19) 0.0317(4) Uani d . 1 . . C
H151 0.4348 0.2307 0.4082 0.047 Uiso calc R 1 . . H
H152 0.3473 0.1871 0.4816 0.047 Uiso calc R 1 . . H
H153 0.1953 0.2167 0.3641 0.047 Uiso calc R 1 . . H
C16 0.2302(3) 0.12054(7) 0.29045(17) 0.0273(4) Uani d . 1 . . C
H161 0.2555 0.1040 0.3754 0.041 Uiso calc R 1 . . H
H162 0.2544 0.0968 0.2260 0.041 Uiso calc R 1 . . H
H163 0.0874 0.1323 0.2632 0.041 Uiso calc R 1 . . H

loop_
_atom_site_aniso_label
_atom_site_aniso_U_11
_atom_site_aniso_U_22
_atom_site_aniso_U_33
_atom_site_aniso_U_12
_atom_site_aniso_U_13
_atom_site_aniso_U_23
Cl1 0.0254(2) 0.0520(3) 0.0250(2) 0.00527(19) 0.01036(17) 0.0035(2)
Cl2 0.0264(2) 0.0298(2) 0.0268(2) -0.00458(17) 0.00671(17) -0.00365(17)
S1 0.0246(2) 0.0278(2) 0.01853(19) -0.00379(17) 0.00350(16) 0.00245(16)
S2 0.0299(2) 0.0238(2) 0.01701(19) 0.00530(17) 0.00555(16) -0.00017(16)
O1 0.0497(8) 0.0422(8) 0.0185(6) -0.0082(7) 0.0027(6) 0.0005(6)
O2 0.0336(7) 0.0415(8) 0.0357(8) 0.0103(6) 0.0081(6) 0.0168(6)
C1 0.0203(8) 0.0269(9) 0.0174(7) 0.0011(6) 0.0038(6) 0.0015(6)
C2 0.0283(9) 0.0249(9) 0.0192(8) 0.0012(7) 0.0063(7) 0.0042(7)
C3 0.0245(8) 0.0323(10) 0.0194(8) -0.0015(7) 0.0058(7) 0.0019(7)
C4 0.0303(9) 0.0266(9) 0.0184(8) -0.0050(7) 0.0038(7) 0.0009(7)
C5 0.0449(12) 0.0329(10) 0.0306(10) 0.0089(9) 0.0093(9) 0.0077(8)
C6 0.0360(10) 0.0347(10) 0.0256(9) -0.0076(8) 0.0088(8) 0.0066(8)
C7 0.0435(11) 0.0377(11) 0.0280(10) -0.0156(9) 0.0027(9) 0.0023(8)
C8 0.0451(11) 0.0270(10) 0.0284(10) 0.0047(8) 0.0106(8) -0.0026(8)
C9 0.0223(8) 0.0219(8) 0.0197(8) 0.0005(6) 0.0057(6) 0.0007(6)
C10 0.0261(8) 0.0292(9) 0.0196(8) 0.0038(7) 0.0085(7) 0.0043(7)
C11 0.0250(8) 0.0261(9) 0.0240(8) 0.0005(7) 0.0063(7) 0.0026(7)
C12 0.0214(8) 0.0245(9) 0.0227(8) 0.0035(6) 0.0070(6) 0.0027(7)
C13 0.0346(10) 0.0407(11) 0.0311(10) 0.0020(8) 0.0156(8) 0.0118(8)
C14 0.0390(10) 0.0397(11) 0.0183(8) 0.0057(9) 0.0073(7) 0.0001(8)
C15 0.0298(9) 0.0330(10) 0.0351(10) 0.0058(8) 0.0139(8) -0.0034(8)
C16 0.0232(8) 0.0332(10) 0.0246(9) -0.0033(7) 0.0047(7) 0.0036(7)

loop_
_atom_type_symbol
_atom_type_description
_atom_type_scat_dispersion_real
_atom_type_scat_dispersion_imag
_atom_type_scat_source
C C 0.0033 0.0016
; International Tables for Crystallography (1992).
Vol. C, Tables 4.2.6.8 and 6.1.1.4
;
H H 0.0000 0.0000
; International Tables for Crystallography (1992).
Vol. C, Tables 4.2.6.8 and 6.1.1.4
;
Cl Cl 0.1484 0.1585
; International Tables for Crystallography (1992).
Vol. C, Tables 4.2.6.8 and 6.1.1.4
;
O O 0.0106 0.0060
; International Tables for Crystallography (1992).
Vol. C, Tables 4.2.6.8 and 6.1.1.4
;
S S 0.1246 0.1234
; International Tables for Crystallography (1992).
Vol. C, Tables 4.2.6.8 and 6.1.1.4
;

loop_
_geom_angle_atom_site_label_1
_geom_angle_atom_site_label_2
_geom_angle_atom_site_label_3
_geom_angle
_geom_angle_publ_flag
C1 S1 S2 109.71(6) yes
C9 S2 S1 106.17(6) yes
C2 C1 C4 90.28(12) yes
C4 C1 Cl1 112.62(11) ?
C2 C1 Cl1 112.22(11) ?
C4 C1 S1 120.07(11) ?
C2 C1 S1 110.29(11) ?
Cl1 C1 S1 109.91(8) ?
C5 C2 C3 115.52(15) ?
C5 C2 C6 109.66(15) ?
C3 C2 C6 110.98(14) ?
C5 C2 C1 117.46(14) ?
C1 C2 C3 86.26(12) yes
C6 C2 C1 115.24(14) ?
O1 C3 C2 132.01(16) ?
O1 C3 C4 132.43(17) ?
C2 C3 C4 95.53(13) yes
C7 C4 C3 114.26(15) ?
C7 C4 C8 109.89(16) ?
C3 C4 C8 111.04(14) ?
C7 C4 C1 118.92(15) ?
C1 C4 C3 86.12(12) yes
C8 C4 C1 114.65(14) ?
C2 C5 H51 109.5 ?
C2 C5 H52 109.5 ?
H51 C5 H52 109.5 ?
C2 C5 H53 109.5 ?
H51 C5 H53 109.5 ?
H52 C5 H53 109.5 ?
C2 C6 H61 109.5 ?
C2 C6 H62 109.5 ?
H61 C6 H62 109.5 ?
C2 C6 H63 109.5 ?
H61 C6 H63 109.5 ?
H62 C6 H63 109.5 ?
C4 C7 H71 109.5 ?
C4 C7 H72 109.5 ?
H71 C7 H72 109.5 ?
C4 C7 H73 109.5 ?
H71 C7 H73 109.5 ?
H72 C7 H73 109.5 ?
C4 C8 H81 109.5 ?
C4 C8 H82 109.5 ?
H81 C8 H82 109.5 ?
C4 C8 H83 109.5 ?
H81 C8 H83 109.5 ?
H82 C8 H83 109.5 ?
C10 C9 C12 90.52(12) yes
C12 C9 Cl2 111.97(11) ?
C10 C9 Cl2 112.25(11) ?
C12 C9 S2 119.33(11) ?
C10 C9 S2 112.87(11) ?
Cl2 C9 S2 108.91(8) ?
C13 C10 C11 113.45(14) ?
C13 C10 C14 109.43(14) ?
C11 C10 C14 112.69(15) ?
C13 C10 C9 118.97(15) ?
C9 C10 C11 85.79(12) yes
C14 C10 C9 114.76(14) ?
O2 C11 C12 132.43(16) ?
O2 C11 C10 131.76(16) ?
C10 C11 C12 95.69(13) yes
C15 C12 C11 115.66(14) ?
C15 C12 C16 109.92(14) ?
C11 C12 C16 109.72(14) ?
C15 C12 C9 118.86(14) ?
C9 C12 C11 86.33(12) yes
C16 C12 C9 114.39(14) ?
C10 C13 H131 109.5 ?
C10 C13 H132 109.5 ?
H131 C13 H132 109.5 ?
C10 C13 H133 109.5 ?
H131 C13 H133 109.5 ?
H132 C13 H133 109.5 ?
C10 C14 H141 109.5 ?
C10 C14 H142 109.5 ?
H141 C14 H142 109.5 ?
C10 C14 H143 109.5 ?
H141 C14 H143 109.5 ?
H142 C14 H143 109.5 ?
C12 C15 H151 109.5 ?
C12 C15 H152 109.5 ?
H151 C15 H152 109.5 ?
C12 C15 H153 109.5 ?
H151 C15 H153 109.5 ?
H152 C15 H153 109.5 ?
C12 C16 H161 109.5 ?
C12 C16 H162 109.5 ?
H161 C16 H162 109.5 ?
C12 C16 H163 109.5 ?
H161 C16 H163 109.5 ?
H162 C16 H163 109.5 ?

loop_
_geom_bond_atom_site_label_1
_geom_bond_atom_site_label_2
_geom_bond_site_symmetry_2
_geom_bond_distance
_geom_bond_publ_flag
Cl1 C1 . 1.7786(17) yes
Cl2 C9 . 1.7915(17) yes
S1 C1 . 1.8462(16) yes
S1 S2 . 2.0243(6) yes
S2 C9 . 1.8146(17) yes
O1 C3 . 1.204(2) ?
O2 C11 . 1.200(2) ?
C1 C2 . 1.595(2) yes
C1 C4 . 1.590(2) yes
C2 C5 . 1.519(2) ?
C2 C3 . 1.520(2) ?
C2 C6 . 1.539(2) ?
C3 C4 . 1.529(2) ?
C4 C7 . 1.526(3) ?
C4 C8 . 1.536(3) ?
C5 H51 . 0.9800 ?
C5 H52 . 0.9800 ?
C5 H53 . 0.9800 ?
C6 H61 . 0.9800 ?
C6 H62 . 0.9800 ?
C6 H63 . 0.9800 ?
C7 H71 . 0.9800 ?
C7 H72 . 0.9800 ?
C7 H73 . 0.9800 ?
C8 H81 . 0.9800 ?
C8 H82 . 0.9800 ?
C8 H83 . 0.9800 ?
C9 C10 . 1.601(2) yes
C9 C12 . 1.589(2) yes
C10 C13 . 1.523(2) ?
C10 C11 . 1.530(2) ?
C10 C14 . 1.538(2) ?
C11 C12 . 1.526(2) ?
C12 C15 . 1.522(2) ?
C12 C16 . 1.536(2) ?
C13 H131 . 0.9800 ?
C13 H132 . 0.9800 ?
C13 H133 . 0.9800 ?
C14 H141 . 0.9800 ?
C14 H142 . 0.9800 ?
C14 H143 . 0.9800 ?
C15 H151 . 0.9800 ?
C15 H152 . 0.9800 ?
C15 H153 . 0.9800 ?
C16 H161 . 0.9800 ?
C16 H162 . 0.9800 ?
C16 H163 . 0.9800 ?

loop_
_geom_torsion_atom_site_label_1
_geom_torsion_atom_site_label_2
_geom_torsion_atom_site_label_3
_geom_torsion_atom_site_label_4
_geom_torsion
_geom_torsion_publ_flag
C1 S1 S2 C9 -97.90(8) yes
S2 S1 C1 C4 105.37(12) ?
S2 S1 C1 C2 -151.91(9) ?
S2 S1 C1 Cl1 -27.65(10) ?
C4 C1 C2 C5 -126.84(16) ?
Cl1 C1 C2 C5 -12.17(19) ?
S1 C1 C2 C5 110.74(15) ?
C4 C1 C2 C3 -9.93(12) ?
Cl1 C1 C2 C3 104.74(12) ?
S1 C1 C2 C3 -132.34(11) ?
C4 C1 C2 C6 101.53(16) ?
Cl1 C1 C2 C6 -143.80(13) ?
S1 C1 C2 C6 -20.88(18) ?
C5 C2 C3 O1 -49.2(3) ?
C6 C2 C3 O1 76.4(2) ?
C1 C2 C3 O1 -167.9(2) ?
C5 C2 C3 C4 129.12(15) ?
C6 C2 C3 C4 -105.26(15) ?
C1 C2 C3 C4 10.38(13) ?
O1 C3 C4 C7 47.8(3) ?
C2 C3 C4 C7 -130.49(16) ?
O1 C3 C4 C8 -77.2(2) ?
C2 C3 C4 C8 104.53(15) ?
O1 C3 C4 C1 167.9(2) ?
C2 C3 C4 C1 -10.41(13) ?
C2 C1 C4 C7 125.53(16) ?
Cl1 C1 C4 C7 11.22(19) ?
S1 C1 C4 C7 -120.66(15) ?
C2 C1 C4 C3 9.87(12) ?
Cl1 C1 C4 C3 -104.44(12) ?
S1 C1 C4 C3 123.68(13) ?
C2 C1 C4 C8 -101.52(15) ?
Cl1 C1 C4 C8 144.16(13) ?
S1 C1 C4 C8 12.3(2) ?
S1 S2 C9 C12 -58.57(13) ?
S1 S2 C9 C10 -162.95(10) ?
S1 S2 C9 Cl2 71.68(8) ?
C12 C9 C10 C13 124.07(16) ?
Cl2 C9 C10 C13 9.99(19) ?
S2 C9 C10 C13 -113.56(15) ?
C12 C9 C10 C11 9.53(12) ?
Cl2 C9 C10 C11 -104.55(12) ?
S2 C9 C10 C11 131.90(12) ?
C12 C9 C10 C14 -103.55(15) ?
Cl2 C9 C10 C14 142.38(13) ?
S2 C9 C10 C14 18.82(18) ?
C13 C10 C11 O2 46.6(3) ?
C14 C10 C11 O2 -78.5(2) ?
C9 C10 C11 O2 166.4(2) ?
C13 C10 C11 C12 -129.82(15) ?
C14 C10 C11 C12 105.13(15) ?
C9 C10 C11 C12 -9.98(13) ?
O2 C11 C12 C15 -45.9(3) ?
C10 C11 C12 C15 130.42(15) ?
O2 C11 C12 C16 79.1(2) ?
C10 C11 C12 C16 -104.57(15) ?
O2 C11 C12 C9 -166.3(2) ?
C10 C11 C12 C9 10.04(13) ?
C10 C9 C12 C15 -126.95(16) ?
Cl2 C9 C12 C15 -12.62(19) ?
S2 C9 C12 C15 116.25(15) ?
C10 C9 C12 C11 -9.55(12) ?
Cl2 C9 C12 C11 104.77(12) ?
S2 C9 C12 C11 -126.36(12) ?
C10 C9 C12 C16 100.45(15) ?
Cl2 C9 C12 C16 -145.22(12) ?
S2 C9 C12 C16 -16.35(19) ?

loop_
_cod_related_entry_id
_cod_related_entry_database
_cod_related_entry_code
1 ChemSpider 9211551
